data_7157010
loop_
_publ_author_name
'Prusinowska, Natalia'
'Czapik, Agnieszka'
'Wojciechowska, Martika'
'Kwit, Marcin'

_publ_section_title
;
 Dynamic optical activity induction in the N-alkyl-N'-trityl ureas and
 thioureas.
;
_journal_issue 33
_journal_name_full 'Organic &amp; biomolecular chemistry'
_journal_page_first 7782
_journal_page_last 7793
_journal_paper_doi 10.1039/c9ob01319a
_journal_volume 17
_journal_year 2019
_chemical_absolute_configuration syn
_chemical_formula_moiety 'C35 H38 N4 S2, 0.16(H2 O)'
_chemical_formula_sum 'C35 H38.32 N4 O0.16 S2'
_chemical_formula_weight 581.69
_space_group_crystal_system monoclinic
_space_group_IT_number 4
_space_group_name_Hall 'P 2yb'
_space_group_name_H-M_alt 'P 1 21 1'
_symmetry_space_group_name_Hall 'P 2yb'
_symmetry_space_group_name_H-M 'P 1 21 1'
_atom_sites_solution_hydrogens mixed
_audit_creation_method SHELXL-2018/3
_audit_update_record
;
2019-06-06 deposited with the CCDC.    2019-07-29 downloaded from the CCDC.
;
_cell_angle_alpha 90
_cell_angle_beta 112.3547(13)
_cell_angle_gamma 90
_cell_formula_units_Z 2
_cell_length_a 8.81055(10)
_cell_length_b 20.08758(17)
_cell_length_c 9.52368(11)
_cell_measurement_reflns_used 12739
_cell_measurement_temperature 130(2)
_cell_measurement_theta_max 76.2340
_cell_measurement_theta_min 5.0090
_cell_volume 1558.85(3)
_computing_cell_refinement 'CrysAlisPro 1.171.38.46 (Rigaku OD, 2015)'
_computing_data_collection 'CrysAlisPro 1.171.38.46 (Rigaku OD, 2015)'
_computing_data_reduction 'CrysAlisPro 1.171.38.46 (Rigaku OD, 2015)'
_computing_structure_refinement 'SHELXL-2018/3 (Sheldrick, 2018)'
_computing_structure_solution 'SHELXT 2018/2 (Sheldrick, 2018)'
_diffrn_ambient_temperature 130(2)
_diffrn_detector_area_resol_mean 10.5357
_diffrn_measured_fraction_theta_full 0.999
_diffrn_measured_fraction_theta_max 0.999
_diffrn_measurement_device_type 'SuperNova, Single source at offset, Atlas'
_diffrn_measurement_method '\w scans'
_diffrn_radiation_type CuK\a
_diffrn_radiation_wavelength 1.54184
_diffrn_reflns_av_R_equivalents 0.0242
_diffrn_reflns_av_unetI/netI 0.0251
_diffrn_reflns_Laue_measured_fraction_full 0.999
_diffrn_reflns_Laue_measured_fraction_max 0.999
_diffrn_reflns_limit_h_max 10
_diffrn_reflns_limit_h_min -10
_diffrn_reflns_limit_k_max 24
_diffrn_reflns_limit_k_min -24
_diffrn_reflns_limit_l_max 11
_diffrn_reflns_limit_l_min -11
_diffrn_reflns_number 14705
_diffrn_reflns_point_group_measured_fraction_full 0.993
_diffrn_reflns_point_group_measured_fraction_max 0.992
_diffrn_reflns_theta_full 67.684
_diffrn_reflns_theta_max 68.226
_diffrn_reflns_theta_min 5.021
_diffrn_source 'micro-focus sealed X-ray tube'
_exptl_absorpt_coefficient_mu 1.777
_exptl_absorpt_correction_T_max 1.00000
_exptl_absorpt_correction_T_min 0.70372
_exptl_absorpt_correction_type multi-scan
_exptl_absorpt_process_details
;
CrysAlisPro 1.171.38.46 (Rigaku Oxford Diffraction, 2015)
Empirical absorption correction using spherical harmonics,
 implemented in SCALE3 ABSPACK scaling algorithm.
;
_exptl_crystal_colour colourless
_exptl_crystal_density_diffrn 1.239
_exptl_crystal_description irregular
_exptl_crystal_F_000 619
_exptl_crystal_size_max 0.400
_exptl_crystal_size_mid 0.300
_exptl_crystal_size_min 0.100
_refine_diff_density_max 0.165
_refine_diff_density_min -0.206
_refine_diff_density_rms 0.033
_refine_ls_abs_structure_details
;
 Flack x determined using 2576 quotients [(I+)-(I-)]/[(I+)+(I-)]
 (Parsons, Flack and Wagner, Acta Cryst. B69 (2013) 249-259).
;
_refine_ls_abs_structure_Flack -0.029(11)
_refine_ls_extinction_method none
_refine_ls_goodness_of_fit_ref 1.037
_refine_ls_hydrogen_treatment mixed
_refine_ls_matrix_type full
_refine_ls_number_parameters 475
_refine_ls_number_reflns 5686
_refine_ls_number_restraints 403
_refine_ls_restrained_S_all 1.005
_refine_ls_R_factor_all 0.0334
_refine_ls_R_factor_gt 0.0320
_refine_ls_shift/su_max 0.000
_refine_ls_shift/su_mean 0.000
_refine_ls_structure_factor_coef Fsqd
_refine_ls_weighting_details 'w=1/[\s^2^(Fo^2^)+(0.0555P)^2^+0.1956P] where P=(Fo^2^+2Fc^2^)/3'
_refine_ls_weighting_scheme calc
_refine_ls_wR_factor_gt 0.0829
_refine_ls_wR_factor_ref 0.0852
_reflns_Friedel_coverage 0.926
_reflns_Friedel_fraction_full 0.986
_reflns_Friedel_fraction_max 0.985
_reflns_number_gt 5509
_reflns_number_total 5686
_reflns_threshold_expression 'I > 2\s(I)'
_cod_data_source_file c9ob01319a3.cif
_cod_data_source_block 6a
_cod_depositor_comments 'Adding full bibliography for 7157000--7157010.cif.'
_cod_database_code 7157010
_shelx_shelxl_version_number 2018/3
_shelx_space_group_comment
;
The symmetry employed for this shelxl refinement is uniquely defined
by the following loop, which should always be used as a source of
symmetry information in preference to the above space-group names.
They are only intended as comments.
;
_shelx_estimated_absorpt_t_min 0.537
_shelx_estimated_absorpt_t_max 0.842

loop_
_space_group_symop_operation_xyz
'x, y, z'
'-x, y+1/2, -z'

loop_
_atom_site_label
_atom_site_type_symbol
_atom_site_fract_x
_atom_site_fract_y
_atom_site_fract_z
_atom_site_U_iso_or_equiv
_atom_site_adp_type
_atom_site_occupancy
_atom_site_site_symmetry_order
_atom_site_calc_flag
_atom_site_refinement_flags_posn
_atom_site_refinement_flags_adp
_atom_site_refinement_flags_occupancy
_atom_site_disorder_assembly
_atom_site_disorder_group
S1 S 0.76116(7) 0.57891(4) 0.73398(7) 0.03408(16) Uani 1 1 d . . . . .
N3 N 1.105(2) 0.5207(7) 0.7356(17) 0.028(3) Uani 0.62(3) 1 d . . P A 2
H3 H 1.087114 0.536057 0.814679 0.034 Uiso 0.62(3) 1 calc R U P A 2
N2 N 0.8474(2) 0.58802(11) 0.4933(2) 0.0296(4) Uani 1 1 d . . . . .
H2 H 0.822938 0.584022 0.397235 0.028(7) Uiso 1 1 d R . . . .
C4 C 1.1454(3) 0.56922(12) 0.6341(3) 0.0279(5) Uani 1 1 d . . . . .
H4A H 1.150562 0.543563 0.546069 0.034 Uiso 0.62(3) 1 calc R U P A 1
H4B H 1.151031 0.544543 0.545042 0.034 Uiso 0.38(3) 1 calc R U P A 2
C2 C 0.7311(3) 0.57435(13) 0.5469(3) 0.0292(5) Uani 1 1 d . . . . .
C5 C 1.3083(3) 0.60488(14) 0.7155(3) 0.0347(6) Uani 1 1 d . . . . .
H5A H 1.398514 0.571883 0.746120 0.042 Uiso 1 1 calc R U . . .
H5B H 1.307006 0.626246 0.808744 0.042 Uiso 1 1 calc R U . . .
C1 C 0.5136(3) 0.55926(13) 0.2788(3) 0.0276(5) Uani 1 1 d . . . . .
C41 C 0.5588(3) 0.62713(13) 0.2294(3) 0.0288(5) Uani 1 1 d . . . . .
C31 C 0.5692(3) 0.49874(13) 0.2111(3) 0.0282(5) Uani 1 1 d . . . . .
N4 N 0.9858(19) 0.4302(5) 0.7767(18) 0.041(2) Uani 0.62(3) 1 d . . P A 1
H4 H 0.947728 0.457773 0.827292 0.062 Uiso 0.62(3) 1 d R U P A 1
C32 C 0.4887(3) 0.48503(14) 0.0565(3) 0.0339(6) Uani 1 1 d . . . . .
H32 H 0.403071 0.513509 -0.004888 0.041 Uiso 1 1 calc R U . . .
C21 C 0.3255(3) 0.55365(14) 0.2324(3) 0.0308(5) Uani 1 1 d . . . . .
C36 C 0.6915(3) 0.45590(13) 0.2994(3) 0.0323(6) Uani 1 1 d . . . . .
H36 H 0.746858 0.464491 0.404772 0.039 Uiso 1 1 calc R U . . .
C22 C 0.2154(3) 0.60045(14) 0.1433(3) 0.0336(6) Uani 1 1 d . . . . .
H22 H 0.255113 0.638941 0.110373 0.040 Uiso 1 1 calc R U . . .
C6 C 1.3405(4) 0.65782(15) 0.6146(4) 0.0404(7) Uani 1 1 d . . . . .
H6A H 1.444982 0.680943 0.672094 0.049 Uiso 1 1 calc R U . . .
H6B H 1.351024 0.636143 0.525352 0.049 Uiso 1 1 calc R U . . .
C3 C 1.0053(3) 0.62042(12) 0.5771(3) 0.0267(5) Uani 1 1 d . . . . .
H3A H 0.997447 0.643073 0.667608 0.032 Uiso 1 1 calc R U . . .
C42 C 0.6096(3) 0.63425(14) 0.1085(3) 0.0328(5) Uani 1 1 d . . . . .
H42 H 0.618466 0.596077 0.053276 0.039 Uiso 1 1 calc R U . . .
C23 C 0.0469(3) 0.59167(16) 0.1015(3) 0.0395(6) Uani 1 1 d . . . . .
H23 H -0.027176 0.624526 0.041854 0.047 Uiso 1 1 calc R U . . .
C24 C -0.0127(3) 0.53527(18) 0.1465(3) 0.0412(7) Uani 1 1 d . . . . .
H24 H -0.127621 0.528857 0.116037 0.049 Uiso 1 1 calc R U . . .
C9 C 1.095(2) 0.4584(8) 0.711(2) 0.032(3) Uani 0.62(3) 1 d . . P A 2
C34 C 0.6555(4) 0.38768(16) 0.0810(4) 0.0450(7) Uani 1 1 d . . . . .
H34 H 0.685552 0.350099 0.036786 0.054 Uiso 1 1 calc R U . . .
C45 C 0.5868(4) 0.74657(15) 0.2693(4) 0.0443(7) Uani 1 1 d . . . . .
H45 H 0.579655 0.784845 0.325061 0.053 Uiso 1 1 calc R U . . .
C33 C 0.5328(4) 0.43005(15) -0.0082(4) 0.0434(7) Uani 1 1 d . . . . .
H33 H 0.478724 0.421567 -0.113805 0.052 Uiso 1 1 calc R U . . .
C8 C 1.0378(3) 0.67348(14) 0.4775(3) 0.0365(6) Uani 1 1 d . . . . .
H8A H 0.948109 0.706736 0.447563 0.044 Uiso 1 1 calc R U . . .
H8B H 1.039187 0.652536 0.383896 0.044 Uiso 1 1 calc R U . . .
C35 C 0.7340(3) 0.40010(14) 0.2344(4) 0.0389(6) Uani 1 1 d . . . . .
H35 H 0.817051 0.370668 0.295923 0.047 Uiso 1 1 calc R U . . .
C25 C 0.0958(4) 0.48835(18) 0.2359(3) 0.0433(7) Uani 1 1 d . . . . .
H25 H 0.055339 0.449898 0.268358 0.052 Uiso 1 1 calc R U . . .
C46 C 0.5475(3) 0.68454(15) 0.3093(3) 0.0374(6) Uani 1 1 d . . . . .
H46 H 0.512403 0.680727 0.391758 0.045 Uiso 1 1 calc R U . . .
C44 C 0.6365(4) 0.75307(15) 0.1480(4) 0.0462(7) Uani 1 1 d . . . . .
H44 H 0.662731 0.795681 0.120239 0.055 Uiso 1 1 calc R U . . .
C43 C 0.6477(4) 0.69698(16) 0.0677(4) 0.0429(7) Uani 1 1 d . . . . .
H43 H 0.681389 0.701225 -0.015467 0.051 Uiso 1 1 calc R U . . .
C26 C 0.2641(3) 0.49721(17) 0.2787(3) 0.0391(6) Uani 1 1 d . . . . .
H26 H 0.337933 0.464603 0.339769 0.047 Uiso 1 1 calc R U . . .
C13 C 1.0013(17) 0.3293(7) 0.9301(15) 0.041(2) Uani 0.62(3) 1 d . . P A 1
C7 C 1.2013(4) 0.70830(14) 0.5613(4) 0.0410(7) Uani 1 1 d . . . . .
H7A H 1.222142 0.741028 0.492936 0.049 Uiso 1 1 calc R U . . .
H7B H 1.196622 0.732650 0.649903 0.049 Uiso 1 1 calc R U . . .
C11 C 0.936(2) 0.3599(8) 0.7713(18) 0.045(3) Uani 0.62(3) 1 d . . P A 1
H11 H 0.981646 0.334640 0.706046 0.054 Uiso 0.62(3) 1 calc R U P A 1
C18 C 1.143(2) 0.3509(7) 1.0428(16) 0.057(3) Uani 0.62(3) 1 d . . P A 1
H18 H 1.199586 0.387454 1.022113 0.069 Uiso 0.62(3) 1 calc R U P A 1
C12 C 0.7484(19) 0.3600(8) 0.6943(17) 0.053(3) Uani 0.62(3) 1 d . . P A 1
H12A H 0.701808 0.384771 0.757070 0.080 Uiso 0.62(3) 1 calc R U P A 1
H12B H 0.707923 0.314034 0.682098 0.080 Uiso 0.62(3) 1 calc R U P A 1
H12C H 0.715392 0.381142 0.594390 0.080 Uiso 0.62(3) 1 calc R U P A 1
C16 C 1.1232(17) 0.2689(5) 1.2182(12) 0.056(3) Uani 0.62(3) 1 d . . P A 1
H16 H 1.160116 0.249466 1.316485 0.067 Uiso 0.62(3) 1 calc R U P A 1
C15 C 0.9864(15) 0.2456(5) 1.1045(14) 0.054(2) Uani 0.62(3) 1 d . . P A 1
H15 H 0.932559 0.207628 1.123337 0.065 Uiso 0.62(3) 1 calc R U P A 1
C14 C 0.9235(17) 0.2747(7) 0.9641(14) 0.048(2) Uani 0.62(3) 1 d . . P A 1
H14 H 0.825860 0.257528 0.888954 0.057 Uiso 0.62(3) 1 calc R U P A 1
C17 C 1.2077(18) 0.3217(6) 1.1877(15) 0.069(3) Uani 0.62(3) 1 d . . P A 1
H17 H 1.306870 0.337570 1.262786 0.083 Uiso 0.62(3) 1 calc R U P A 1
N4A N 1.044(3) 0.4276(8) 0.819(2) 0.037(3) Uani 0.38(3) 1 d . . P A 2
H4AA H 1.012832 0.455255 0.875266 0.055 Uiso 0.38(3) 1 d R U P A 2
C11A C 0.985(4) 0.3597(17) 0.809(3) 0.052(5) Uani 0.38(3) 1 d . . P A 2
H11A H 1.041053 0.334884 0.751035 0.062 Uiso 0.38(3) 1 calc R U P A 2
C12A C 0.807(4) 0.3536(17) 0.718(4) 0.075(7) Uani 0.38(3) 1 d . . P A 2
H12D H 0.745137 0.372314 0.774983 0.112 Uiso 0.38(3) 1 calc R U P A 2
H12E H 0.778380 0.306565 0.696152 0.112 Uiso 0.38(3) 1 calc R U P A 2
H12F H 0.779831 0.377988 0.622229 0.112 Uiso 0.38(3) 1 calc R U P A 2
C13A C 1.049(3) 0.3301(10) 0.965(3) 0.049(5) Uani 0.38(3) 1 d G . P A 2
C14A C 0.953(3) 0.2838(12) 1.002(4) 0.070(7) Uani 0.38(3) 1 d G . P A 2
H14A H 0.847616 0.272446 0.930102 0.084 Uiso 0.38(3) 1 calc R U P A 2
C15A C 1.012(4) 0.2543(13) 1.145(4) 0.114(11) Uani 0.38(3) 1 d G . P A 2
H15A H 0.946145 0.222634 1.170256 0.137 Uiso 0.38(3) 1 calc R U P A 2
C16A C 1.166(4) 0.2709(12) 1.250(3) 0.109(10) Uani 0.38(3) 1 d G . P A 2
H16A H 1.206146 0.250699 1.347641 0.131 Uiso 0.38(3) 1 calc R U P A 2
C17A C 1.262(4) 0.3172(11) 1.213(3) 0.090(7) Uani 0.38(3) 1 d G . P A 2
H17A H 1.367623 0.328575 1.284872 0.108 Uiso 0.38(3) 1 calc R U P A 2
C18A C 1.204(4) 0.3468(10) 1.070(3) 0.064(6) Uani 0.38(3) 1 d G . P A 2
H18A H 1.269098 0.378388 1.044718 0.077 Uiso 0.38(3) 1 calc R U P A 2
N3A N 1.117(4) 0.5261(12) 0.735(3) 0.026(4) Uani 0.38(3) 1 d . . P A 1
H3AA H 1.044244 0.544612 0.764410 0.031 Uiso 0.38(3) 1 d R U P A 1
C9A C 1.074(4) 0.4534(11) 0.716(3) 0.027(4) Uani 0.38(3) 1 d . . P A 1
O1 O 0.4850(17) 0.4525(9) 0.6093(15) 0.051(5) Uani 0.162(9) 1 d G . P . .
H1A H 0.562361 0.460949 0.696867 0.077 Uiso 0.162(9) 1 d G U P . .
H1B H 0.395120 0.453141 0.626876 0.077 Uiso 0.162(9) 1 d G U P . .
N1 N 0.5818(3) 0.55581(11) 0.4476(2) 0.0304(5) Uani 1 1 d . . . . .
H1 H 0.519340 0.541984 0.492311 0.035(8) Uiso 1 1 d R . . . .
S2A S 1.15699(10) 0.41215(3) 0.60014(8) 0.04042(18) Uani 1 1 d . . . . .

loop_
_atom_site_aniso_label
_atom_site_aniso_U_11
_atom_site_aniso_U_22
_atom_site_aniso_U_33
_atom_site_aniso_U_23
_atom_site_aniso_U_13
_atom_site_aniso_U_12
S1 0.0289(3) 0.0472(4) 0.0246(3) -0.0042(3) 0.0084(2) 0.0000(2)
N3 0.032(5) 0.026(4) 0.027(4) 0.011(4) 0.011(3) -0.001(3)
N2 0.0272(10) 0.0358(11) 0.0229(9) -0.0034(9) 0.0064(8) -0.0037(9)
C4 0.0295(12) 0.0253(12) 0.0293(11) 0.0023(10) 0.0116(10) 0.0003(9)
C2 0.0267(11) 0.0283(12) 0.0290(12) -0.0016(10) 0.0066(9) 0.0002(9)
C5 0.0247(12) 0.0381(14) 0.0377(14) 0.0049(11) 0.0079(11) -0.0005(10)
C1 0.0252(11) 0.0297(12) 0.0247(11) -0.0009(9) 0.0059(9) -0.0013(9)
C41 0.0214(11) 0.0290(12) 0.0292(12) -0.0003(10) 0.0020(10) 0.0002(9)
C31 0.0261(11) 0.0269(12) 0.0309(12) 0.0005(10) 0.0101(10) -0.0043(9)
N4 0.057(6) 0.029(3) 0.048(6) -0.004(3) 0.032(5) -0.008(4)
C32 0.0327(13) 0.0331(14) 0.0314(13) -0.0015(11) 0.0073(11) -0.0005(10)
C21 0.0252(12) 0.0392(14) 0.0255(12) -0.0043(10) 0.0066(10) -0.0031(10)
C36 0.0313(13) 0.0272(13) 0.0342(13) 0.0011(10) 0.0078(10) -0.0045(10)
C22 0.0301(13) 0.0396(15) 0.0280(12) -0.0046(10) 0.0074(10) -0.0009(10)
C6 0.0314(14) 0.0411(16) 0.0472(17) 0.0071(13) 0.0132(13) -0.0050(11)
C3 0.0244(12) 0.0257(12) 0.0265(11) -0.0027(9) 0.0059(10) -0.0020(9)
C42 0.0300(13) 0.0325(13) 0.0315(13) 0.0050(10) 0.0068(10) 0.0014(10)
C23 0.0299(13) 0.0517(18) 0.0324(13) -0.0069(12) 0.0067(11) 0.0040(12)
C24 0.0247(13) 0.0637(19) 0.0334(14) -0.0088(13) 0.0089(11) -0.0051(12)
C9 0.031(5) 0.034(5) 0.031(5) 0.009(3) 0.012(3) -0.006(3)
C34 0.0490(17) 0.0322(14) 0.0543(19) -0.0124(13) 0.0203(15) -0.0027(12)
C45 0.0366(15) 0.0293(14) 0.0599(19) -0.0045(13) 0.0105(13) 0.0010(11)
C33 0.0483(17) 0.0410(16) 0.0355(14) -0.0109(12) 0.0100(13) -0.0052(12)
C8 0.0342(13) 0.0309(13) 0.0408(15) 0.0085(11) 0.0103(12) 0.0009(11)
C35 0.0352(14) 0.0263(14) 0.0510(16) 0.0021(11) 0.0115(12) 0.0002(10)
C25 0.0327(14) 0.0587(19) 0.0375(14) 0.0015(13) 0.0124(12) -0.0123(13)
C46 0.0328(13) 0.0345(14) 0.0413(15) -0.0053(11) 0.0100(12) -0.0005(10)
C44 0.0423(16) 0.0296(13) 0.0584(19) 0.0111(13) 0.0098(14) 0.0004(12)
C43 0.0396(15) 0.0399(16) 0.0457(16) 0.0129(13) 0.0123(13) 0.0002(12)
C26 0.0282(13) 0.0497(17) 0.0358(14) 0.0039(12) 0.0079(11) -0.0040(11)
C13 0.054(5) 0.027(3) 0.052(4) -0.012(3) 0.033(4) -0.008(3)
C7 0.0398(15) 0.0284(13) 0.0541(18) 0.0039(12) 0.0170(14) -0.0053(11)
C11 0.071(9) 0.027(3) 0.045(6) -0.008(5) 0.030(5) -0.017(5)
C18 0.073(7) 0.042(4) 0.060(5) -0.006(4) 0.029(5) -0.029(5)
C12 0.068(7) 0.049(4) 0.043(5) 0.005(3) 0.021(5) -0.011(5)
C16 0.074(6) 0.032(4) 0.053(4) 0.002(3) 0.015(4) -0.006(4)
C15 0.063(5) 0.029(4) 0.071(5) 0.006(4) 0.026(4) -0.007(4)
C14 0.054(4) 0.030(4) 0.056(4) 0.005(3) 0.017(3) -0.010(3)
C17 0.081(6) 0.046(5) 0.068(5) -0.007(4) 0.014(5) -0.025(5)
N4A 0.058(9) 0.026(4) 0.029(6) -0.005(4) 0.018(6) -0.008(6)
C11A 0.080(15) 0.044(7) 0.042(9) -0.024(7) 0.035(8) -0.029(9)
C12A 0.084(16) 0.070(12) 0.067(12) -0.010(9) 0.025(12) -0.021(13)
C13A 0.084(14) 0.019(6) 0.062(10) -0.001(6) 0.048(9) -0.010(8)
C14A 0.075(12) 0.038(9) 0.121(17) 0.036(12) 0.063(12) 0.015(8)
C15A 0.13(2) 0.09(2) 0.15(2) 0.094(19) 0.084(16) 0.045(16)
C16A 0.15(2) 0.086(15) 0.116(17) 0.057(13) 0.074(14) 0.071(13)
C17A 0.139(19) 0.062(9) 0.073(11) 0.002(8) 0.047(11) 0.036(12)
C18A 0.093(15) 0.041(7) 0.067(9) -0.019(6) 0.041(10) -0.021(9)
N3A 0.027(6) 0.021(5) 0.034(8) -0.016(5) 0.017(5) -0.004(4)
C9A 0.038(8) 0.015(6) 0.035(8) -0.006(5) 0.022(6) 0.006(5)
O1 0.039(8) 0.080(12) 0.033(7) 0.009(7) 0.012(6) -0.014(7)
N1 0.0267(10) 0.0381(11) 0.0251(10) 0.0001(8) 0.0084(8) -0.0040(8)
S2A 0.0591(4) 0.0291(3) 0.0396(4) 0.0022(3) 0.0262(3) 0.0081(3)

loop_
_atom_type_symbol
_atom_type_description
_atom_type_scat_dispersion_real
_atom_type_scat_dispersion_imag
_atom_type_scat_source
C C 0.0181 0.0091 'International Tables Vol C Tables 4.2.6.8 and 6.1.1.4'
H H 0.0000 0.0000 'International Tables Vol C Tables 4.2.6.8 and 6.1.1.4'
N N 0.0311 0.0180 'International Tables Vol C Tables 4.2.6.8 and 6.1.1.4'
O O 0.0492 0.0322 'International Tables Vol C Tables 4.2.6.8 and 6.1.1.4'
S S 0.3331 0.5567 'International Tables Vol C Tables 4.2.6.8 and 6.1.1.4'

loop_
_geom_angle_atom_site_label_1
_geom_angle_atom_site_label_2
_geom_angle_atom_site_label_3
_geom_angle
C9 N3 C4 122.2(14)
C9 N3 H3 118.9
C4 N3 H3 118.9
C2 N2 C3 126.1(2)
C2 N2 H2 118.0
C3 N2 H2 115.0
N3A C4 C5 108.9(12)
N3 C4 C5 112.7(7)
N3A C4 C3 109.5(10)
N3 C4 C3 107.6(6)
C5 C4 C3 109.8(2)
N3A C4 H4A 109.5
C5 C4 H4A 109.5
C3 C4 H4A 109.5
N3 C4 H4B 108.9
C5 C4 H4B 108.9
C3 C4 H4B 108.9
N2 C2 N1 118.3(2)
N2 C2 S1 123.59(18)
N1 C2 S1 118.1(2)
C4 C5 C6 111.7(2)
C4 C5 H5A 109.3
C6 C5 H5A 109.3
C4 C5 H5B 109.3
C6 C5 H5B 109.3
H5A C5 H5B 107.9
N1 C1 C31 110.7(2)
N1 C1 C41 109.0(2)
C31 C1 C41 114.1(2)
N1 C1 C21 104.73(19)
C31 C1 C21 107.4(2)
C41 C1 C21 110.5(2)
C42 C41 C46 118.3(3)
C42 C41 C1 123.0(2)
C46 C41 C1 118.6(2)
C36 C31 C32 118.9(2)
C36 C31 C1 122.2(2)
C32 C31 C1 118.8(2)
C9A N4 C11 125.7(15)
C9A N4 H4 117.5
C11 N4 H4 116.8
C33 C32 C31 120.6(3)
C33 C32 H32 119.7
C31 C32 H32 119.7
C22 C21 C26 118.6(2)
C22 C21 C1 123.4(2)
C26 C21 C1 118.0(2)
C31 C36 C35 120.4(2)
C31 C36 H36 119.8
C35 C36 H36 119.8
C21 C22 C23 120.7(3)
C21 C22 H22 119.6
C23 C22 H22 119.6
C7 C6 C5 110.7(2)
C7 C6 H6A 109.5
C5 C6 H6A 109.5
C7 C6 H6B 109.5
C5 C6 H6B 109.5
H6A C6 H6B 108.1
N2 C3 C8 109.6(2)
N2 C3 C4 111.3(2)
C8 C3 C4 111.8(2)
N2 C3 H3A 108.0
C8 C3 H3A 108.0
C4 C3 H3A 108.0
C41 C42 C43 120.6(3)
C41 C42 H42 119.7
C43 C42 H42 119.7
C24 C23 C22 120.2(3)
C24 C23 H23 119.9
C22 C23 H23 119.9
C25 C24 C23 119.6(3)
C25 C24 H24 120.2
C23 C24 H24 120.2
N3 C9 N4A 108.1(16)
N3 C9 S2A 131.3(14)
N4A C9 S2A 119.7(13)
C35 C34 C33 119.9(3)
C35 C34 H34 120.0
C33 C34 H34 120.0
C46 C45 C44 120.3(3)
C46 C45 H45 119.9
C44 C45 H45 119.9
C34 C33 C32 120.1(3)
C34 C33 H33 120.0
C32 C33 H33 120.0
C3 C8 C7 111.0(2)
C3 C8 H8A 109.4
C7 C8 H8A 109.4
C3 C8 H8B 109.4
C7 C8 H8B 109.4
H8A C8 H8B 108.0
C34 C35 C36 120.2(3)
C34 C35 H35 119.9
C36 C35 H35 119.9
C24 C25 C26 120.2(3)
C24 C25 H25 119.9
C26 C25 H25 119.9
C45 C46 C41 120.8(3)
C45 C46 H46 119.6
C41 C46 H46 119.6
C43 C44 C45 119.6(3)
C43 C44 H44 120.2
C45 C44 H44 120.2
C44 C43 C42 120.3(3)
C44 C43 H43 119.8
C42 C43 H43 119.8
C25 C26 C21 120.6(3)
C25 C26 H26 119.7
C21 C26 H26 119.7
C18 C13 C14 116.7(8)
C18 C13 C11 122.4(10)
C14 C13 C11 120.8(10)
C6 C7 C8 110.5(2)
C6 C7 H7A 109.6
C8 C7 H7A 109.6
C6 C7 H7B 109.6
C8 C7 H7B 109.6
H7A C7 H7B 108.1
N4 C11 C13 110.8(11)
N4 C11 C12 105.7(12)
C13 C11 C12 114.1(11)
N4 C11 H11 108.7
C13 C11 H11 108.7
C12 C11 H11 108.7
C13 C18 C17 123.0(8)
C13 C18 H18 118.5
C17 C18 H18 118.5
C11 C12 H12A 109.5
C11 C12 H12B 109.5
H12A C12 H12B 109.5
C11 C12 H12C 109.5
H12A C12 H12C 109.5
H12B C12 H12C 109.5
C15 C16 C17 118.7(8)
C15 C16 H16 120.7
C17 C16 H16 120.7
C16 C15 C14 122.5(8)
C16 C15 H15 118.8
C14 C15 H15 118.8
C15 C14 C13 120.7(8)
C15 C14 H14 119.7
C13 C14 H14 119.7
C16 C17 C18 118.4(8)
C16 C17 H17 120.8
C18 C17 H17 120.8
C9 N4A C11A 124.3(18)
C9 N4A H4AA 115.0
C11A N4A H4AA 117.0
N4A C11A C12A 113(2)
N4A C11A C13A 108.4(17)
C12A C11A C13A 118(2)
N4A C11A H11A 105.7
C12A C11A H11A 105.7
C13A C11A H11A 105.7
C11A C12A H12D 109.5
C11A C12A H12E 109.5
H12D C12A H12E 109.5
C11A C12A H12F 109.5
H12D C12A H12F 109.5
H12E C12A H12F 109.5
C14A C13A C18A 120.0
C14A C13A C11A 118.9(14)
C18A C13A C11A 121.1(14)
C13A C14A C15A 120.0
C13A C14A H14A 120.0
C15A C14A H14A 120.0
C16A C15A C14A 120.0
C16A C15A H15A 120.0
C14A C15A H15A 120.0
C15A C16A C17A 120.0
C15A C16A H16A 120.0
C17A C16A H16A 120.0
C18A C17A C16A 120.0
C18A C17A H17A 120.0
C16A C17A H17A 120.0
C17A C18A C13A 120.0
C17A C18A H18A 120.0
C13A C18A H18A 120.0
C4 N3A C9A 129(2)
C4 N3A H3AA 107.7
C9A N3A H3AA 105.4
N4 C9A N3A 119.5(19)
N4 C9A S2A 127.6(18)
N3A C9A S2A 113(2)
H1A O1 H1B 104.5
C2 N1 C1 129.1(2)
C2 N1 H1 112.3
C1 N1 H1 118.5

loop_
_geom_bond_atom_site_label_1
_geom_bond_atom_site_label_2
_geom_bond_distance
S1 C2 1.701(2)
N3 C9 1.27(2)
N3 C4 1.509(14)
N3 H3 0.8800
N2 C2 1.335(3)
N2 C3 1.467(3)
N2 H2 0.8598
C4 N3A 1.38(3)
C4 C5 1.525(3)
C4 C3 1.539(3)
C4 H4A 1.0000
C4 H4B 1.0000
C2 N1 1.348(3)
C5 C6 1.531(4)
C5 H5A 0.9900
C5 H5B 0.9900
C1 N1 1.488(3)
C1 C31 1.541(4)
C1 C41 1.544(4)
C1 C21 1.548(3)
C41 C42 1.392(4)
C41 C46 1.406(4)
C31 C36 1.386(4)
C31 C32 1.397(4)
N4 C9A 1.23(3)
N4 C11 1.475(18)
N4 H4 0.8801
C32 C33 1.390(4)
C32 H32 0.9500
C21 C22 1.385(4)
C21 C26 1.397(4)
C36 C35 1.399(4)
C36 H36 0.9500
C22 C23 1.394(4)
C22 H22 0.9500
C6 C7 1.521(4)
C6 H6A 0.9900
C6 H6B 0.9900
C3 C8 1.525(4)
C3 H3A 1.0000
C42 C43 1.397(4)
C42 H42 0.9500
C23 C24 1.384(5)
C23 H23 0.9500
C24 C25 1.381(5)
C24 H24 0.9500
C9 N4A 1.42(2)
C9 S2A 1.646(18)
C34 C35 1.380(5)
C34 C33 1.384(5)
C34 H34 0.9500
C45 C46 1.385(4)
C45 C44 1.389(5)
C45 H45 0.9500
C33 H33 0.9500
C8 C7 1.526(4)
C8 H8A 0.9900
C8 H8B 0.9900
C35 H35 0.9500
C25 C26 1.392(4)
C25 H25 0.9500
C46 H46 0.9500
C44 C43 1.386(5)
C44 H44 0.9500
C43 H43 0.9500
C26 H26 0.9500
C13 C18 1.370(11)
C13 C14 1.394(10)
C13 C11 1.528(14)
C7 H7A 0.9900
C7 H7B 0.9900
C11 C12 1.530(13)
C11 H11 1.0000
C18 C17 1.406(12)
C18 H18 0.9500
C12 H12A 0.9800
C12 H12B 0.9800
C12 H12C 0.9800
C16 C15 1.361(11)
C16 C17 1.388(11)
C16 H16 0.9500
C15 C14 1.369(11)
C15 H15 0.9500
C14 H14 0.9500
C17 H17 0.9500
N4A C11A 1.45(3)
N4A H4AA 0.8801
C11A C12A 1.48(2)
C11A C13A 1.50(2)
C11A H11A 1.0000
C12A H12D 0.9800
C12A H12E 0.9800
C12A H12F 0.9800
C13A C14A 1.3900
C13A C18A 1.3900
C14A C15A 1.3900
C14A H14A 0.9500
C15A C16A 1.3900
C15A H15A 0.9500
C16A C17A 1.3900
C16A H16A 0.9500
C17A C18A 1.3900
C17A H17A 0.9500
C18A H18A 0.9500
N3A C9A 1.50(4)
N3A H3AA 0.8801
C9A S2A 1.75(2)
O1 H1A 0.8699
O1 H1B 0.8700
N1 H1 0.8603

loop_
_geom_hbond_atom_site_label_D
_geom_hbond_atom_site_label_H
_geom_hbond_atom_site_label_A
_geom_hbond_distance_DH
_geom_hbond_distance_HA
_geom_hbond_distance_DA
_geom_hbond_angle_DHA
_geom_hbond_publ_flag
N1 H1 O1 0.86 2.20 2.899(14) 138.9 yes

loop_
_geom_torsion_atom_site_label_1
_geom_torsion_atom_site_label_2
_geom_torsion_atom_site_label_3
_geom_torsion_atom_site_label_4
_geom_torsion
C9 N3 C4 C5 -115.6(16)
C9 N3 C4 C3 123.2(16)
C3 N2 C2 N1 167.9(2)
C3 N2 C2 S1 -12.2(4)
N3A C4 C5 C6 -175.3(9)
N3 C4 C5 C6 -175.4(6)
C3 C4 C5 C6 -55.4(3)
N1 C1 C41 C42 138.7(2)
C31 C1 C41 C42 14.4(3)
C21 C1 C41 C42 -106.8(3)
N1 C1 C41 C46 -41.7(3)
C31 C1 C41 C46 -166.0(2)
C21 C1 C41 C46 72.9(3)
N1 C1 C31 C36 -11.8(3)
C41 C1 C31 C36 111.6(3)
C21 C1 C31 C36 -125.6(2)
N1 C1 C31 C32 165.4(2)
C41 C1 C31 C32 -71.2(3)
C21 C1 C31 C32 51.6(3)
C36 C31 C32 C33 -1.3(4)
C1 C31 C32 C33 -178.6(2)
N1 C1 C21 C22 124.3(3)
C31 C1 C21 C22 -118.0(3)
C41 C1 C21 C22 7.0(3)
N1 C1 C21 C26 -58.1(3)
C31 C1 C21 C26 59.6(3)
C41 C1 C21 C26 -175.3(2)
C32 C31 C36 C35 0.3(4)
C1 C31 C36 C35 177.5(2)
C26 C21 C22 C23 0.4(4)
C1 C21 C22 C23 178.1(2)
C4 C5 C6 C7 57.2(3)
C2 N2 C3 C8 -134.9(3)
C2 N2 C3 C4 100.9(3)
N3A C4 C3 N2 -62.6(12)
N3 C4 C3 N2 -59.1(7)
C5 C4 C3 N2 177.9(2)
N3A C4 C3 C8 174.5(12)
N3 C4 C3 C8 178.0(7)
C5 C4 C3 C8 55.0(3)
C46 C41 C42 C43 -0.2(4)
C1 C41 C42 C43 179.4(2)
C21 C22 C23 C24 -1.1(4)
C22 C23 C24 C25 1.4(4)
C4 N3 C9 N4A -176.0(15)
C4 N3 C9 S2A 15(3)
C35 C34 C33 C32 0.0(5)
C31 C32 C33 C34 1.1(5)
N2 C3 C8 C7 180.0(2)
C4 C3 C8 C7 -56.1(3)
C33 C34 C35 C36 -0.9(5)
C31 C36 C35 C34 0.8(4)
C23 C24 C25 C26 -1.0(5)
C44 C45 C46 C41 0.7(4)
C42 C41 C46 C45 -0.4(4)
C1 C41 C46 C45 180.0(2)
C46 C45 C44 C43 -0.4(5)
C45 C44 C43 C42 -0.2(4)
C41 C42 C43 C44 0.5(4)
C24 C25 C26 C21 0.3(5)
C22 C21 C26 C25 0.0(4)
C1 C21 C26 C25 -177.8(3)
C5 C6 C7 C8 -57.0(3)
C3 C8 C7 C6 56.7(3)
C9A N4 C11 C13 117(2)
C9A N4 C11 C12 -119(3)
C18 C13 C11 N4 -28.4(19)
C14 C13 C11 N4 155.4(12)
C18 C13 C11 C12 -147.6(14)
C14 C13 C11 C12 36(2)
C14 C13 C18 C17 -1.3(13)
C11 C13 C18 C17 -177.6(15)
C17 C16 C15 C14 -4.1(16)
C16 C15 C14 C13 1.9(15)
C18 C13 C14 C15 0.9(12)
C11 C13 C14 C15 177.2(15)
C15 C16 C17 C18 3.5(14)
C13 C18 C17 C16 -0.8(15)
N3 C9 N4A C11A 166(2)
S2A C9 N4A C11A -23(3)
C9 N4A C11A C12A -86(3)
C9 N4A C11A C13A 142(2)
N4A C11A C13A C14A 146.7(19)
C12A C11A C13A C14A 17(4)
N4A C11A C13A C18A -35(3)
C12A C11A C13A C18A -165(2)
C18A C13A C14A C15A 0.0
C11A C13A C14A C15A 178(2)
C13A C14A C15A C16A 0.0
C14A C15A C16A C17A 0.0
C15A C16A C17A C18A 0.0
C16A C17A C18A C13A 0.0
C14A C13A C18A C17A 0.0
C11A C13A C18A C17A -178(2)
C5 C4 N3A C9A -129(3)
C3 C4 N3A C9A 111(3)
C11 N4 C9A N3A -178.7(18)
C11 N4 C9A S2A 3(4)
C4 N3A C9A N4 -147(2)
C4 N3A C9A S2A 31(4)
N2 C2 N1 C1 -12.2(4)
S1 C2 N1 C1 167.9(2)
C31 C1 N1 C2 82.7(3)
C41 C1 N1 C2 -43.6(3)
C21 C1 N1 C2 -161.8(3)
C31 C1 N1 H1 -100.5
C21 C1 N1 H1 15.0
C41 C1 N1 H1 133.2
C2 N2 C3 H3A -17.5
C9A N3A C4 H4A -9.0
C12 C11 N4 H4 60.3
C13 C11 N4 H4 -63.8
C13A C11A N4A H4AA -61.2
C12A C11A N4A H4AA 70.8
C9 N3 C4 H4B 5.3
